data_4086173
loop_
_publ_author_name
'Hering, Florian'
'Radius, Udo'

_publ_section_title
;
 From NHC to Imidazolyl Ligand: Synthesis of Platinum and Palladium
 Complexes d10-[M(NHC)2] (M = Pd, Pt) of the NHC
 1,3-Diisopropylimidazolin-2-ylidene
;
_journal_issue 13
_journal_name_full Organometallics
_journal_page_first 3236
_journal_paper_doi 10.1021/acs.organomet.5b00277
_journal_volume 34
_journal_year 2015
_chemical_formula_sum 'C24 H42 N6 Pt'
_chemical_formula_weight 609.72
_chemical_name_systematic
;
 ?
;
_space_group_crystal_system monoclinic
_space_group_IT_number 14
_space_group_name_Hall '-P 2ybc'
_space_group_name_H-M_alt 'P 1 21/c 1'
_symmetry_space_group_name_Hall '-P 2ybc'
_symmetry_space_group_name_H-M 'P 1 21/c 1'
_atom_sites_solution_hydrogens mixed
_audit_creation_method SHELXL-2014
_cell_angle_alpha 90
_cell_angle_beta 107.87(3)
_cell_angle_gamma 90
_cell_formula_units_Z 4
_cell_length_a 10.048(2)
_cell_length_b 15.062(3)
_cell_length_c 18.621(6)
_cell_measurement_reflns_used 9972
_cell_measurement_temperature 173(2)
_cell_measurement_theta_max 26.074
_cell_measurement_theta_min 2.298
_cell_volume 2682.2(12)
_computing_cell_refinement 'Saint-NT v. 7.23'
_computing_data_collection 'Smart-NT v. 5.63'
_computing_data_reduction 'Saint-NT v. 7.23'
_computing_molecular_graphics 'XP in ShelxTL-97'
_computing_publication_material 'XP in ShelxTL-97'
_computing_structure_refinement 'SHELXL-2014 (Sheldrick, 2014)'
_computing_structure_solution 'SHELXS-97 (Sheldrick, 1990)'
_diffrn_ambient_temperature 173(2)
_diffrn_measured_fraction_theta_full 1.000
_diffrn_measured_fraction_theta_max 0.999
_diffrn_measurement_device_type 'CCD area detector'
_diffrn_measurement_method 'phi and omega scans'
_diffrn_radiation_monochromator graphite
_diffrn_radiation_source 'fine-focus sealed tube'
_diffrn_radiation_type MoK\a
_diffrn_radiation_wavelength 0.71073
_diffrn_reflns_av_R_equivalents 0.0413
_diffrn_reflns_av_unetI/netI 0.0314
_diffrn_reflns_laue_measured_fraction_full 1.000
_diffrn_reflns_laue_measured_fraction_max 0.999
_diffrn_reflns_limit_h_max 12
_diffrn_reflns_limit_h_min -12
_diffrn_reflns_limit_k_max 18
_diffrn_reflns_limit_k_min -18
_diffrn_reflns_limit_l_max 23
_diffrn_reflns_limit_l_min -23
_diffrn_reflns_number 28494
_diffrn_reflns_point_group_measured_fraction_full 1.000
_diffrn_reflns_point_group_measured_fraction_max 0.999
_diffrn_reflns_theta_full 26.000
_diffrn_reflns_theta_max 26.092
_diffrn_reflns_theta_min 1.774
_exptl_absorpt_coefficient_mu 5.252
_exptl_absorpt_correction_T_max 0.7453
_exptl_absorpt_correction_T_min 0.4106
_exptl_absorpt_correction_type multi-scan
_exptl_absorpt_process_details 'SadAbs-2008/1 (Bruker, 2008)'
_exptl_crystal_colour colourless
_exptl_crystal_density_diffrn 1.510
_exptl_crystal_description plate
_exptl_crystal_F_000 1224
_exptl_crystal_size_max 0.430
_exptl_crystal_size_mid 0.120
_exptl_crystal_size_min 0.090
_refine_diff_density_max 0.758
_refine_diff_density_min -0.538
_refine_diff_density_rms 0.079
_refine_ls_extinction_method none
_refine_ls_goodness_of_fit_ref 1.050
_refine_ls_hydrogen_treatment mixed
_refine_ls_matrix_type full
_refine_ls_number_parameters 294
_refine_ls_number_reflns 5328
_refine_ls_number_restraints 0
_refine_ls_restrained_S_all 1.050
_refine_ls_R_factor_all 0.0239
_refine_ls_R_factor_gt 0.0200
_refine_ls_shift/su_max 0.001
_refine_ls_shift/su_mean 0.000
_refine_ls_structure_factor_coef Fsqd
_refine_ls_weighting_details 'w=1/[\s^2^(Fo^2^)+(0.0215P)^2^+0.2768P] where P=(Fo^2^+2Fc^2^)/3'
_refine_ls_weighting_scheme calc
_refine_ls_wR_factor_gt 0.0473
_refine_ls_wR_factor_ref 0.0484
_reflns_Friedel_coverage 0.000
_reflns_number_gt 4750
_reflns_number_total 5328
_reflns_threshold_expression 'I > 2\s(I)'
_cod_data_source_file om5b00277_si_003.cif
_cod_data_source_block compound_6
_cod_database_code 4086173
_shelx_space_group_comment
;
The symmetry employed for this shelxl refinement is uniquely defined
by the following loop, which should always be used as a source of
symmetry information in preference to the above space-group names.
They are only intended as comments.
;
_shelx_estimated_absorpt_t_min 0.211
_shelx_estimated_absorpt_t_max 0.649
_shelxl_version_number 2014-2

loop_
_space_group_symop_operation_xyz
'x, y, z'
'-x, y+1/2, -z+1/2'
'-x, -y, -z'
'x, -y-1/2, z-1/2'

loop_
_atom_site_label
_atom_site_type_symbol
_atom_site_fract_x
_atom_site_fract_y
_atom_site_fract_z
_atom_site_U_iso_or_equiv
_atom_site_adp_type
_atom_site_occupancy
_atom_site_site_symmetry_order
_atom_site_calc_flag
_atom_site_refinement_flags_posn
_atom_site_refinement_flags_adp
Pt Pt 0.37951(2) -0.29394(2) -0.19443(2) 0.02392(5) Uani 1 1 d . .
N1 N 0.5066(2) -0.11664(14) -0.21360(12) 0.0326(5) Uani 1 1 d . .
N2 N 0.6697(2) -0.21243(13) -0.17299(14) 0.0336(5) Uani 1 1 d . .
N3 N 0.2028(2) -0.44528(14) -0.16163(12) 0.0297(5) Uani 1 1 d . .
N4 N 0.1277(2) -0.40329(14) -0.27687(12) 0.0296(5) Uani 1 1 d . .
N5 N 0.3629(2) -0.18963(15) -0.05296(13) 0.0322(5) Uani 1 1 d . .
N6 N 0.1631(2) -0.18731(15) -0.14585(13) 0.0320(5) Uani 1 1 d . .
C1 C 0.5284(3) -0.20299(15) -0.19161(15) 0.0277(6) Uani 1 1 d . .
C2 C 0.6297(3) -0.07369(19) -0.20911(17) 0.0411(7) Uani 1 1 d . .
H2 H 0.6404 -0.0134 -0.2214 0.049 Uiso 1 1 calc R U
C3 C 0.7316(3) -0.1339(2) -0.18391(18) 0.0455(8) Uani 1 1 d . .
H3 H 0.8287 -0.1242 -0.1751 0.055 Uiso 1 1 calc R U
C4 C 0.3679(3) -0.07480(18) -0.24096(16) 0.0363(6) Uani 1 1 d . .
H4 H 0.2965 -0.1205 -0.2398 0.044 Uiso 1 1 calc R U
C5 C 0.3566(3) 0.0003(2) -0.18946(16) 0.0437(7) Uani 1 1 d . .
H5A H 0.4268 0.0457 -0.1891 0.065 Uiso 1 1 calc R U
H5B H 0.3728 -0.0225 -0.1382 0.065 Uiso 1 1 calc R U
H5C H 0.2630 0.0266 -0.2077 0.065 Uiso 1 1 calc R U
C6 C 0.3403(4) -0.0459(2) -0.32204(17) 0.0557(9) Uani 1 1 d . .
H6A H 0.3517 -0.0968 -0.3524 0.084 Uiso 1 1 calc R U
H6B H 0.4067 0.0008 -0.3245 0.084 Uiso 1 1 calc R U
H6C H 0.2447 -0.0230 -0.3418 0.084 Uiso 1 1 calc R U
C7 C 0.7458(3) -0.29588(17) -0.1481(2) 0.0411(8) Uani 1 1 d . .
H7 H 0.6756 -0.3447 -0.1551 0.049 Uiso 1 1 calc R U
C8 C 0.8289(4) -0.2921(2) -0.0656(2) 0.0563(10) Uani 1 1 d . .
H8A H 0.8696 -0.3506 -0.0491 0.084 Uiso 1 1 calc R U
H8B H 0.7672 -0.2751 -0.0361 0.084 Uiso 1 1 calc R U
H8C H 0.9039 -0.2482 -0.0580 0.084 Uiso 1 1 calc R U
C9 C 0.8378(4) -0.3161(2) -0.1972(2) 0.0545(9) Uani 1 1 d . .
H9A H 0.7810 -0.3154 -0.2504 0.082 Uiso 1 1 calc R U
H9B H 0.8803 -0.3748 -0.1842 0.082 Uiso 1 1 calc R U
H9C H 0.9115 -0.2711 -0.1886 0.082 Uiso 1 1 calc R U
C10 C 0.2272(2) -0.38538(16) -0.21050(14) 0.0255(5) Uani 1 1 d . .
C11 C 0.0897(3) -0.49923(17) -0.19769(17) 0.0353(7) Uani 1 1 d . .
H11 H 0.0528 -0.5461 -0.1754 0.042 Uiso 1 1 calc R U
C12 C 0.0432(3) -0.47294(18) -0.26905(16) 0.0353(6) Uani 1 1 d . .
H12 H -0.0336 -0.4973 -0.3075 0.042 Uiso 1 1 calc R U
C13 C 0.2778(3) -0.4474(2) -0.08062(16) 0.0423(7) Uani 1 1 d . .
H13 H 0.3617 -0.4081 -0.0711 0.051 Uiso 1 1 calc R U
C14 C 0.1844(4) -0.4097(3) -0.03740(18) 0.0629(10) Uani 1 1 d . .
H14A H 0.1531 -0.3501 -0.0563 0.094 Uiso 1 1 calc R U
H14B H 0.2370 -0.4064 0.0164 0.094 Uiso 1 1 calc R U
H14C H 0.1030 -0.4484 -0.0444 0.094 Uiso 1 1 calc R U
H100 H 0.441(3) -0.348(2) -0.2533(18) 0.062(10) Uiso 1 1 d . .
C15 C 0.3286(4) -0.5409(2) -0.0561(2) 0.0749(12) Uani 1 1 d . .
H15A H 0.2480 -0.5804 -0.0637 0.112 Uiso 1 1 calc R U
H15B H 0.3838 -0.5405 -0.0026 0.112 Uiso 1 1 calc R U
H15C H 0.3868 -0.5620 -0.0863 0.112 Uiso 1 1 calc R U
C16 C 0.1098(3) -0.3503(2) -0.34604(16) 0.0404(7) Uani 1 1 d . .
H16 H 0.2047 -0.3311 -0.3466 0.048 Uiso 1 1 calc R U
C17 C 0.0465(4) -0.4060(2) -0.41546(17) 0.0526(9) Uani 1 1 d . .
H17A H 0.0437 -0.3715 -0.4605 0.079 Uiso 1 1 calc R U
H17B H -0.0486 -0.4233 -0.4177 0.079 Uiso 1 1 calc R U
H17C H 0.1035 -0.4593 -0.4133 0.079 Uiso 1 1 calc R U
C18 C 0.0259(4) -0.2676(2) -0.3442(2) 0.0617(10) Uani 1 1 d . .
H18A H 0.0237 -0.2297 -0.3873 0.093 Uiso 1 1 calc R U
H18B H 0.0693 -0.2351 -0.2972 0.093 Uiso 1 1 calc R U
H18C H -0.0698 -0.2842 -0.3468 0.093 Uiso 1 1 calc R U
C20 C 0.2945(3) -0.21932(15) -0.12498(14) 0.0254(5) Uani 1 1 d . .
C21 C 0.2715(3) -0.13795(19) -0.02880(16) 0.0385(7) Uani 1 1 d . .
H21 H 0.2897 -0.1087 0.0184 0.046 Uiso 1 1 calc R U
C22 C 0.1509(3) -0.13768(18) -0.08638(16) 0.0361(6) Uani 1 1 d . .
H22 H 0.0685 -0.1072 -0.0858 0.043 Uiso 1 1 calc R U
C23 C 0.5065(3) -0.20877(18) -0.00834(17) 0.0391(7) Uani 1 1 d . .
H23 H 0.5429 -0.2560 -0.0351 0.047 Uiso 1 1 calc R U
C24 C 0.5987(3) -0.1272(2) -0.00205(18) 0.0498(8) Uani 1 1 d . .
H24A H 0.5965 -0.1078 -0.0526 0.075 Uiso 1 1 calc R U
H24B H 0.6950 -0.1420 0.0274 0.075 Uiso 1 1 calc R U
H24C H 0.5640 -0.0794 0.0231 0.075 Uiso 1 1 calc R U
C25 C 0.5135(4) -0.2445(3) 0.06940(18) 0.0562(9) Uani 1 1 d . .
H25A H 0.4529 -0.2967 0.0637 0.084 Uiso 1 1 calc R U
H25B H 0.4820 -0.1985 0.0977 0.084 Uiso 1 1 calc R U
H25C H 0.6100 -0.2612 0.0968 0.084 Uiso 1 1 calc R U

loop_
_atom_site_aniso_label
_atom_site_aniso_U_11
_atom_site_aniso_U_22
_atom_site_aniso_U_33
_atom_site_aniso_U_23
_atom_site_aniso_U_13
_atom_site_aniso_U_12
Pt 0.02124(7) 0.02078(7) 0.02969(7) -0.00321(4) 0.00776(5) -0.00248(4)
N1 0.0313(12) 0.0272(11) 0.0386(13) 0.0004(10) 0.0097(10) -0.0058(10)
N2 0.0258(13) 0.0279(12) 0.0477(15) -0.0002(10) 0.0124(11) -0.0036(9)
N3 0.0252(12) 0.0246(11) 0.0397(13) 0.0006(10) 0.0104(10) -0.0016(9)
N4 0.0243(12) 0.0341(12) 0.0313(12) -0.0071(10) 0.0100(9) -0.0058(9)
N5 0.0262(12) 0.0344(12) 0.0334(13) -0.0076(10) 0.0053(10) 0.0050(10)
N6 0.0259(12) 0.0368(12) 0.0320(13) -0.0016(10) 0.0069(10) 0.0016(10)
C1 0.0269(14) 0.0269(14) 0.0287(14) -0.0052(10) 0.0077(12) -0.0038(10)
C2 0.0383(17) 0.0311(15) 0.0528(19) 0.0043(14) 0.0121(15) -0.0109(13)
C3 0.0319(16) 0.0414(18) 0.064(2) 0.0009(15) 0.0161(15) -0.0159(14)
C4 0.0328(15) 0.0275(14) 0.0446(17) 0.0021(13) 0.0061(13) -0.0022(12)
C5 0.0485(19) 0.0371(17) 0.0468(19) 0.0002(13) 0.0169(15) 0.0044(14)
C6 0.071(2) 0.051(2) 0.0382(18) 0.0047(15) 0.0066(17) 0.0164(18)
C7 0.0275(16) 0.0286(16) 0.067(2) -0.0019(13) 0.0139(16) -0.0039(11)
C8 0.047(2) 0.058(2) 0.069(3) 0.0179(17) 0.0244(19) 0.0193(16)
C9 0.0395(18) 0.0526(19) 0.072(3) -0.0232(17) 0.0183(17) -0.0004(16)
C10 0.0206(12) 0.0244(12) 0.0313(13) -0.0052(11) 0.0077(11) 0.0010(10)
C11 0.0298(15) 0.0269(14) 0.0527(18) -0.0054(13) 0.0178(14) -0.0073(12)
C12 0.0252(14) 0.0400(16) 0.0427(17) -0.0148(13) 0.0134(13) -0.0112(12)
C13 0.0311(16) 0.0472(18) 0.0431(17) 0.0159(14) 0.0033(13) -0.0027(13)
C14 0.058(2) 0.093(3) 0.0359(18) 0.0024(18) 0.0124(17) -0.002(2)
C15 0.062(2) 0.057(2) 0.095(3) 0.037(2) 0.008(2) 0.0059(19)
C16 0.0318(15) 0.0559(19) 0.0321(16) 0.0026(14) 0.0080(12) -0.0075(14)
C17 0.051(2) 0.075(2) 0.0330(17) -0.0110(16) 0.0132(15) -0.0045(17)
C18 0.078(3) 0.055(2) 0.045(2) 0.0047(17) 0.0090(19) 0.008(2)
C20 0.0249(14) 0.0236(13) 0.0278(13) -0.0005(10) 0.0086(11) -0.0034(10)
C21 0.0381(16) 0.0416(17) 0.0363(16) -0.0083(13) 0.0120(13) 0.0077(13)
C22 0.0320(15) 0.0374(16) 0.0412(16) -0.0024(13) 0.0146(13) 0.0074(12)
C23 0.0289(16) 0.0437(18) 0.0380(17) -0.0121(13) 0.0003(13) 0.0064(12)
C24 0.0348(17) 0.057(2) 0.0511(19) -0.0123(16) 0.0035(15) -0.0060(15)
C25 0.057(2) 0.059(2) 0.0421(19) 0.0033(17) 0.0000(17) 0.0145(18)

loop_
_atom_type_symbol
_atom_type_description
_atom_type_scat_dispersion_real
_atom_type_scat_dispersion_imag
_atom_type_scat_source
C C 0.0033 0.0016 'International Tables Vol C Tables 4.2.6.8 and 6.1.1.4'
H H 0.0000 0.0000 'International Tables Vol C Tables 4.2.6.8 and 6.1.1.4'
N N 0.0061 0.0033 'International Tables Vol C Tables 4.2.6.8 and 6.1.1.4'
Pt Pt -1.7033 8.3905 'International Tables Vol C Tables 4.2.6.8 and 6.1.1.4'

loop_
_geom_angle_atom_site_label_1
_geom_angle_atom_site_label_2
_geom_angle_atom_site_label_3
_geom_angle
C10 Pt C1 173.21(10)
C10 Pt C20 91.36(10)
C1 Pt C20 93.41(10)
C10 Pt H100 89.4(11)
C1 Pt H100 85.5(11)
C20 Pt H100 176.2(11)
C1 N1 C2 111.9(2)
C1 N1 C4 124.1(2)
C2 N1 C4 124.0(2)
C1 N2 C3 110.8(2)
C1 N2 C7 124.8(2)
C3 N2 C7 124.4(3)
C10 N3 C11 110.7(2)
C10 N3 C13 124.3(2)
C11 N3 C13 124.8(2)
C10 N4 C12 111.0(2)
C10 N4 C16 123.0(2)
C12 N4 C16 125.8(2)
C20 N5 C21 108.5(2)
C20 N5 C23 127.0(2)
C21 N5 C23 124.6(2)
C20 N6 C22 106.5(2)
N1 C1 N2 103.6(2)
N1 C1 Pt 126.3(2)
N2 C1 Pt 130.00(18)
C3 C2 N1 106.2(2)
C3 C2 H2 126.9
N1 C2 H2 126.9
C2 C3 N2 107.5(3)
C2 C3 H3 126.2
N2 C3 H3 126.2
N1 C4 C5 110.4(2)
N1 C4 C6 109.4(2)
C5 C4 C6 113.1(2)
N1 C4 H4 107.9
C5 C4 H4 107.9
C6 C4 H4 107.9
C4 C5 H5A 109.5
C4 C5 H5B 109.5
H5A C5 H5B 109.5
C4 C5 H5C 109.5
H5A C5 H5C 109.5
H5B C5 H5C 109.5
C4 C6 H6A 109.5
C4 C6 H6B 109.5
H6A C6 H6B 109.5
C4 C6 H6C 109.5
H6A C6 H6C 109.5
H6B C6 H6C 109.5
N2 C7 C8 111.2(2)
N2 C7 C9 109.6(3)
C8 C7 C9 111.9(3)
N2 C7 H7 108.0
C8 C7 H7 108.0
C9 C7 H7 108.0
C7 C8 H8A 109.5
C7 C8 H8B 109.5
H8A C8 H8B 109.5
C7 C8 H8C 109.5
H8A C8 H8C 109.5
H8B C8 H8C 109.5
C7 C9 H9A 109.5
C7 C9 H9B 109.5
H9A C9 H9B 109.5
C7 C9 H9C 109.5
H9A C9 H9C 109.5
H9B C9 H9C 109.5
N3 C10 N4 104.1(2)
N3 C10 Pt 129.92(18)
N4 C10 Pt 125.85(19)
C12 C11 N3 107.1(2)
C12 C11 H11 126.5
N3 C11 H11 126.5
C11 C12 N4 107.0(2)
C11 C12 H12 126.5
N4 C12 H12 126.5
N3 C13 C15 110.4(3)
N3 C13 C14 109.3(2)
C15 C13 C14 113.1(3)
N3 C13 H13 108.0
C15 C13 H13 108.0
C14 C13 H13 108.0
C13 C14 H14A 109.5
C13 C14 H14B 109.5
H14A C14 H14B 109.5
C13 C14 H14C 109.5
H14A C14 H14C 109.5
H14B C14 H14C 109.5
C13 C15 H15A 109.5
C13 C15 H15B 109.5
H15A C15 H15B 109.5
C13 C15 H15C 109.5
H15A C15 H15C 109.5
H15B C15 H15C 109.5
N4 C16 C17 110.7(3)
N4 C16 C18 110.2(2)
C17 C16 C18 112.8(3)
N4 C16 H16 107.7
C17 C16 H16 107.7
C18 C16 H16 107.7
C16 C17 H17A 109.5
C16 C17 H17B 109.5
H17A C17 H17B 109.5
C16 C17 H17C 109.5
H17A C17 H17C 109.5
H17B C17 H17C 109.5
C16 C18 H18A 109.5
C16 C18 H18B 109.5
H18A C18 H18B 109.5
C16 C18 H18C 109.5
H18A C18 H18C 109.5
H18B C18 H18C 109.5
N6 C20 N5 108.4(2)
N6 C20 Pt 124.50(19)
N5 C20 Pt 126.94(19)
C22 C21 N5 105.5(2)
C22 C21 H21 127.2
N5 C21 H21 127.2
C21 C22 N6 111.0(2)
C21 C22 H22 124.5
N6 C22 H22 124.5
N5 C23 C24 110.9(2)
N5 C23 C25 111.1(3)
C24 C23 C25 111.2(3)
N5 C23 H23 107.8
C24 C23 H23 107.8
C25 C23 H23 107.8
C23 C24 H24A 109.5
C23 C24 H24B 109.5
H24A C24 H24B 109.5
C23 C24 H24C 109.5
H24A C24 H24C 109.5
H24B C24 H24C 109.5
C23 C25 H25A 109.5
C23 C25 H25B 109.5
H25A C25 H25B 109.5
C23 C25 H25C 109.5
H25A C25 H25C 109.5
H25B C25 H25C 109.5

loop_
_geom_bond_atom_site_label_1
_geom_bond_atom_site_label_2
_geom_bond_distance
Pt C10 2.012(2)
Pt C1 2.017(3)
Pt C20 2.084(3)
Pt H100 1.63(3)
N1 C1 1.361(3)
N1 C2 1.375(3)
N1 C4 1.471(3)
N2 C1 1.361(4)
N2 C3 1.381(3)
N2 C7 1.471(3)
N3 C10 1.356(3)
N3 C11 1.390(3)
N3 C13 1.465(4)
N4 C10 1.357(3)
N4 C12 1.385(3)
N4 C16 1.479(4)
N5 C20 1.380(3)
N5 C21 1.381(3)
N5 C23 1.456(4)
N6 C20 1.346(3)
N6 C22 1.372(3)
C2 C3 1.340(4)
C2 H2 0.9500
C3 H3 0.9500
C4 C5 1.510(4)
C4 C6 1.513(4)
C4 H4 1.0000
C5 H5A 0.9800
C5 H5B 0.9800
C5 H5C 0.9800
C6 H6A 0.9800
C6 H6B 0.9800
C6 H6C 0.9800
C7 C8 1.507(5)
C7 C9 1.517(5)
C7 H7 1.0000
C8 H8A 0.9800
C8 H8B 0.9800
C8 H8C 0.9800
C9 H9A 0.9800
C9 H9B 0.9800
C9 H9C 0.9800
C11 C12 1.327(4)
C11 H11 0.9500
C12 H12 0.9500
C13 C15 1.519(4)
C13 C14 1.521(4)
C13 H13 1.0000
C14 H14A 0.9800
C14 H14B 0.9800
C14 H14C 0.9800
C15 H15A 0.9800
C15 H15B 0.9800
C15 H15C 0.9800
C16 C17 1.508(4)
C16 C18 1.511(5)
C16 H16 1.0000
C17 H17A 0.9800
C17 H17B 0.9800
C17 H17C 0.9800
C18 H18A 0.9800
C18 H18B 0.9800
C18 H18C 0.9800
C21 C22 1.349(4)
C21 H21 0.9500
C22 H22 0.9500
C23 C24 1.521(4)
C23 C25 1.526(4)
C23 H23 1.0000
C24 H24A 0.9800
C24 H24B 0.9800
C24 H24C 0.9800
C25 H25A 0.9800
C25 H25B 0.9800
C25 H25C 0.9800
